data_1568140
loop_
_publ_author_name
'Zhou, Xiuquan'
'Kolluru, Venkata Surya Chaitanya'
'Xu, Wenqian'
'Wang, Luqing'
'Chang, Tieyan'
'Chen, Yu-Sheng'
'Yu, Lei'
'Wen, Jianguo'
'Chan, Maria K. Y.'
'Chung, Duck Young'
'Kanatzidis, Mercouri G.'

_publ_section_title
;
 Discovery of chalcogenides structures and compositions using mixed fluxes
;
_journal_issue 7938
_journal_name_full Nature
_journal_page_first 72
_journal_page_last 77
_journal_paper_doi 10.1038/s41586-022-05307-7
_journal_volume 612
_journal_year 2022
_chemical_formula_moiety '0.67(Cu4.5 Na1.5 S3)'
_chemical_formula_sum 'Cu3 Na S2'
_chemical_formula_weight 277.74
_space_group_crystal_system trigonal
_space_group_IT_number 166
_space_group_name_Hall '-R 3 2"'
_space_group_name_H-M_alt 'R -3 m :H'
_atom_sites_solution_hydrogens .
_atom_sites_solution_primary dual
_audit_contact_author_name
;
;
_audit_creation_date 2021-07-26
_audit_creation_method
;
Olex2 1.2
(compiled 2018.05.29 svn.r3508 for OlexSys, GUI svn.r5506)
;
_cell_angle_alpha 90
_cell_angle_beta 90
_cell_angle_gamma 120
_cell_formula_units_Z 3
_cell_length_a 3.9360(6)
_cell_length_b 3.9360(6)
_cell_length_c 22.003(4)
_cell_measurement_reflns_used 1058
_cell_measurement_temperature 293(2)
_cell_measurement_theta_max 58.1
_cell_measurement_theta_min 11.1
_cell_volume 295.20(8)
_computing_molecular_graphics 'Olex2 (Dolomanov et al., 2009)'
_computing_publication_material 'Olex2 (Dolomanov et al., 2009)'
_computing_structure_refinement 'ShelXL (Sheldrick, 2015)'
_computing_structure_solution 'ShelXT (Sheldrick, 2015)'
_diffrn_ambient_temperature 293(2)
_diffrn_measured_fraction_theta_full 0.989
_diffrn_measured_fraction_theta_max 0.992
_diffrn_measurement_device_type 'Bruker APEX-II CCD'
_diffrn_measurement_method '\w scans'
_diffrn_radiation_type MoK\a
_diffrn_radiation_wavelength 0.71073
_diffrn_reflns_av_R_equivalents 0.0448
_diffrn_reflns_av_unetI/netI 0.1184
_diffrn_reflns_Laue_measured_fraction_full 0.989
_diffrn_reflns_Laue_measured_fraction_max 0.992
_diffrn_reflns_limit_h_max 2
_diffrn_reflns_limit_h_min -5
_diffrn_reflns_limit_k_max 5
_diffrn_reflns_limit_k_min 0
_diffrn_reflns_limit_l_max 30
_diffrn_reflns_limit_l_min 0
_diffrn_reflns_number 182
_diffrn_reflns_point_group_measured_fraction_full 0.989
_diffrn_reflns_point_group_measured_fraction_max 0.992
_diffrn_reflns_theta_full 25.242
_diffrn_reflns_theta_max 29.028
_diffrn_reflns_theta_min 5.561
_diffrn_standards_number 0
_exptl_absorpt_coefficient_mu 16.992
_exptl_absorpt_correction_type none
_exptl_crystal_colour silver
_exptl_crystal_density_diffrn 4.687
_exptl_crystal_description plate
_exptl_crystal_F_000 390
_refine_diff_density_max 2.388
_refine_diff_density_min -1.346
_refine_diff_density_rms 0.301
_refine_ls_extinction_coef .
_refine_ls_extinction_method none
_refine_ls_goodness_of_fit_ref 0.901
_refine_ls_hydrogen_treatment undef
_refine_ls_matrix_type full
_refine_ls_number_parameters 14
_refine_ls_number_reflns 128
_refine_ls_number_restraints 0
_refine_ls_restrained_S_all 0.901
_refine_ls_R_factor_all 0.1067
_refine_ls_R_factor_gt 0.0677
_refine_ls_shift/su_max 0.000
_refine_ls_shift/su_mean 0.000
_refine_ls_structure_factor_coef Fsqd
_refine_ls_weighting_details 'w=1/[\s^2^(Fo^2^)+(0.1000P)^2^] where P=(Fo^2^+2Fc^2^)/3'
_refine_ls_weighting_scheme calc
_refine_ls_wR_factor_gt 0.1626
_refine_ls_wR_factor_ref 0.1690
_reflns_Friedel_coverage 0.000
_reflns_Friedel_fraction_full .
_reflns_Friedel_fraction_max .
_reflns_number_gt 70
_reflns_number_total 128
_reflns_threshold_expression 'I > 2\s(I)'
_cod_data_source_file IX_NaCu3S2.cif
_cod_data_source_block IX
_cod_original_cell_volume 295.20(11)
_cod_original_sg_symbol_H-M 'R -3 m'
_cod_database_code 1568140
_shelx_shelxl_version_number 2018/3
_shelx_space_group_comment
;
The symmetry employed for this shelxl refinement is uniquely defined
by the following loop, which should always be used as a source of
symmetry information in preference to the above space-group names.
They are only intended as comments.
;
_olex2_refinement_description
;
;
_olex2_submission_special_instructions 'No special instructions were received'

loop_
_space_group_symop_operation_xyz
'x, y, z'
'-y, x-y, z'
'-x+y, -x, z'
'y, x, -z'
'x-y, -y, -z'
'-x, -x+y, -z'
'x+2/3, y+1/3, z+1/3'
'-y+2/3, x-y+1/3, z+1/3'
'-x+y+2/3, -x+1/3, z+1/3'
'y+2/3, x+1/3, -z+1/3'
'x-y+2/3, -y+1/3, -z+1/3'
'-x+2/3, -x+y+1/3, -z+1/3'
'x+1/3, y+2/3, z+2/3'
'-y+1/3, x-y+2/3, z+2/3'
'-x+y+1/3, -x+2/3, z+2/3'
'y+1/3, x+2/3, -z+2/3'
'x-y+1/3, -y+2/3, -z+2/3'
'-x+1/3, -x+y+2/3, -z+2/3'
'-x, -y, -z'
'y, -x+y, -z'
'x-y, x, -z'
'-y, -x, z'
'-x+y, y, z'
'x, x-y, z'
'-x+2/3, -y+1/3, -z+1/3'
'y+2/3, -x+y+1/3, -z+1/3'
'x-y+2/3, x+1/3, -z+1/3'
'-y+2/3, -x+1/3, z+1/3'
'-x+y+2/3, y+1/3, z+1/3'
'x+2/3, x-y+1/3, z+1/3'
'-x+1/3, -y+2/3, -z+2/3'
'y+1/3, -x+y+2/3, -z+2/3'
'x-y+1/3, x+2/3, -z+2/3'
'-y+1/3, -x+2/3, z+2/3'
'-x+y+1/3, y+2/3, z+2/3'
'x+1/3, x-y+2/3, z+2/3'

loop_
_atom_site_label
_atom_site_type_symbol
_atom_site_fract_x
_atom_site_fract_y
_atom_site_fract_z
_atom_site_U_iso_or_equiv
_atom_site_adp_type
_atom_site_occupancy
_atom_site_site_symmetry_order
_atom_site_calc_flag
_atom_site_refinement_flags_posn
_atom_site_refinement_flags_adp
_atom_site_refinement_flags_occupancy
_atom_site_disorder_assembly
_atom_site_disorder_group
Cu01 Cu 0.000000 1.000000 0.4341(2) 0.0289(17) Uani 0.81(3) 6 d S T P . .
S002 S 0.333333 0.666667 0.4182(3) 0.021(2) Uani 1 6 d S T P . .
Na03 Na 0.666667 0.333333 0.333333 0.027(4) Uani 1 12 d S T P . .
Cu04 Cu 0.333333 0.666667 0.5166(3) 0.175(10) Uani 0.69(3) 6 d S T P . .

loop_
_atom_site_aniso_label
_atom_site_aniso_U_11
_atom_site_aniso_U_22
_atom_site_aniso_U_33
_atom_site_aniso_U_23
_atom_site_aniso_U_13
_atom_site_aniso_U_12
Cu01 0.0261(19) 0.0261(19) 0.035(2) 0.000 0.000 0.0131(9)
S002 0.015(2) 0.015(2) 0.031(4) 0.000 0.000 0.0076(12)
Na03 0.030(5) 0.030(5) 0.021(7) 0.000 0.000 0.015(3)
Cu04 0.250(14) 0.250(14) 0.025(5) 0.000 0.000 0.125(7)

loop_
_atom_type_symbol
_atom_type_description
_atom_type_scat_dispersion_real
_atom_type_scat_dispersion_imag
_atom_type_scat_source
Cu Cu 0.3201 1.2651 'International Tables Vol C Tables 4.2.6.8 and 6.1.1.4'
Na Na 0.0362 0.0249 'International Tables Vol C Tables 4.2.6.8 and 6.1.1.4'
S S 0.1246 0.1234 'International Tables Vol C Tables 4.2.6.8 and 6.1.1.4'

loop_
_geom_angle_atom_site_label_1
_geom_angle_atom_site_label_2
_geom_angle_atom_site_label_3
_geom_angle
_geom_angle_site_symmetry_1
_geom_angle_site_symmetry_3
Cu01 Cu01 Na03 134.30(6) 19_576 1_455
Cu01 Cu01 Na03 134.30(6) 19_576 1_465
Cu01 Cu01 Cu04 51.39(14) 19_576 .
Cu01 Cu01 Cu04 51.39(14) 19_576 1_565
Cu01 Cu01 Cu04 51.39(14) 19_576 1_455
S002 Cu01 Cu01 98.77(19) . 19_576
S002 Cu01 Cu01 98.77(19) 1_455 19_576
S002 Cu01 Cu01 98.77(19) 1_565 19_576
S002 Cu01 S002 117.72(10) . 1_455
S002 Cu01 S002 117.72(10) . 1_565
S002 Cu01 S002 117.72(10) 1_455 1_565
S002 Cu01 Na03 62.61(13) 1_565 1_465
S002 Cu01 Na03 62.61(13) 1_455 1_455
S002 Cu01 Na03 126.9(2) . 1_465
S002 Cu01 Na03 62.60(13) . 1_455
S002 Cu01 Na03 62.61(13) 1_455 1_465
S002 Cu01 Na03 126.9(2) 1_565 1_455
S002 Cu01 Cu04 118.77(14) 1_565 .
S002 Cu01 Cu04 118.77(14) . 1_455
S002 Cu01 Cu04 118.77(14) 1_455 .
S002 Cu01 Cu04 47.37(19) . .
S002 Cu01 Cu04 67.65(11) . 19_566
S002 Cu01 Cu04 118.77(14) 1_565 1_455
S002 Cu01 Cu04 67.65(11) 1_455 19_566
S002 Cu01 Cu04 163.2(3) 1_565 19_566
S002 Cu01 Cu04 163.2(3) 1_455 19_676
S002 Cu01 Cu04 47.37(19) 1_455 1_455
S002 Cu01 Cu04 67.65(11) 1_565 19_676
S002 Cu01 Cu04 67.65(11) 1_565 19_576
S002 Cu01 Cu04 118.77(14) 1_455 1_565
S002 Cu01 Cu04 163.2(3) . 19_576
S002 Cu01 Cu04 118.77(14) . 1_565
S002 Cu01 Cu04 67.65(11) . 19_676
S002 Cu01 Cu04 67.65(11) 1_455 19_576
S002 Cu01 Cu04 47.37(19) 1_565 1_565
Na03 Cu01 Na03 76.61(9) 1_465 1_455
Cu04 Cu01 Cu01 64.47(17) 19_576 19_576
Cu04 Cu01 Cu01 64.47(17) 19_566 19_576
Cu04 Cu01 Cu01 64.47(17) 19_676 19_576
Cu04 Cu01 Na03 69.82(15) 19_566 1_455
Cu04 Cu01 Na03 128.60(10) 19_566 1_465
Cu04 Cu01 Na03 174.31(19) . 1_465
Cu04 Cu01 Na03 98.98(9) . 1_455
Cu04 Cu01 Na03 128.60(10) 19_676 1_465
Cu04 Cu01 Na03 98.98(9) 1_565 1_465
Cu04 Cu01 Na03 128.60(10) 19_576 1_455
Cu04 Cu01 Na03 174.31(19) 1_565 1_455
Cu04 Cu01 Na03 128.60(10) 19_676 1_455
Cu04 Cu01 Na03 69.83(15) 19_576 1_465
Cu04 Cu01 Na03 98.98(9) 1_455 1_455
Cu04 Cu01 Na03 98.98(9) 1_455 1_465
Cu04 Cu01 Cu04 51.58(8) 19_566 .
Cu04 Cu01 Cu04 115.87(16) 19_576 .
Cu04 Cu01 Cu04 102.8(2) 19_676 19_566
Cu04 Cu01 Cu04 85.2(2) . 1_565
Cu04 Cu01 Cu04 51.58(8) 19_676 1_565
Cu04 Cu01 Cu04 115.87(16) 19_566 1_565
Cu04 Cu01 Cu04 51.58(8) 19_576 1_455
Cu04 Cu01 Cu04 102.8(2) 19_576 19_676
Cu04 Cu01 Cu04 115.87(16) 19_676 1_455
Cu04 Cu01 Cu04 51.58(8) 19_576 1_565
Cu04 Cu01 Cu04 51.58(8) 19_676 .
Cu04 Cu01 Cu04 102.8(2) 19_576 19_566
Cu04 Cu01 Cu04 85.2(2) 1_565 1_455
Cu04 Cu01 Cu04 85.2(2) . 1_455
Cu04 Cu01 Cu04 51.58(8) 19_566 1_455
Cu01 S002 Cu01 117.72(10) . 1_545
Cu01 S002 Cu01 117.72(10) . 1_655
Cu01 S002 Cu01 117.72(10) 1_655 1_545
Cu01 S002 Na03 149.4(3) . .
Cu01 S002 Na03 73.44(11) 1_545 .
Cu01 S002 Na03 73.44(11) . 1_455
Cu01 S002 Na03 73.44(11) . 1_565
Cu01 S002 Na03 73.44(11) 1_655 .
Cu01 S002 Na03 149.4(3) 1_655 1_455
Cu01 S002 Na03 73.44(11) 1_545 1_455
Cu01 S002 Na03 73.44(11) 1_655 1_565
Cu01 S002 Na03 149.4(3) 1_545 1_565
Cu01 S002 Cu04 138.9(3) 1_655 19_566
Cu01 S002 Cu04 60.06(9) . 19_566
Cu01 S002 Cu04 60.06(9) . 19_676
Cu01 S002 Cu04 138.9(3) 1_545 19_676
Cu01 S002 Cu04 138.9(3) . 19_666
Cu01 S002 Cu04 60.05(9) 1_655 19_666
Cu01 S002 Cu04 60.05(9) 1_545 19_566
Cu01 S002 Cu04 60.05(9) 1_655 19_676
Cu01 S002 Cu04 60.05(9) 1_545 19_666
Na03 S002 Na03 84.00(15) 1_565 .
Na03 S002 Na03 84.00(15) 1_455 .
Na03 S002 Na03 84.00(15) 1_455 1_565
Cu04 S002 Cu01 81.23(19) . .
Cu04 S002 Cu01 81.23(19) . 1_655
Cu04 S002 Cu01 81.23(19) . 1_545
Cu04 S002 Na03 131.73(7) 19_666 1_565
Cu04 S002 Na03 131.73(7) 19_676 .
Cu04 S002 Na03 131.73(7) 19_566 .
Cu04 S002 Na03 71.69(14) 19_676 1_565
Cu04 S002 Na03 71.69(14) 19_666 .
Cu04 S002 Na03 129.40(10) . 1_455
Cu04 S002 Na03 131.73(7) 19_666 1_455
Cu04 S002 Na03 129.40(10) . 1_565
Cu04 S002 Na03 129.40(10) . .
Cu04 S002 Na03 71.69(14) 19_566 1_455
Cu04 S002 Na03 131.73(7) 19_676 1_455
Cu04 S002 Na03 131.73(7) 19_566 1_565
Cu04 S002 Cu04 94.1(3) 19_676 19_566
Cu04 S002 Cu04 94.1(3) 19_566 19_666
Cu04 S002 Cu04 94.1(3) 19_676 19_666
Cu04 S002 Cu04 57.72(19) . 19_566
Cu04 S002 Cu04 57.72(19) . 19_666
Cu04 S002 Cu04 57.72(19) . 19_676
Cu01 Na03 Cu01 103.39(9) 31 1_645
Cu01 Na03 Cu01 180.0 31 1_655
Cu01 Na03 Cu01 76.61(9) 1_645 1_545
Cu01 Na03 Cu01 180.0 31_565 1_645
Cu01 Na03 Cu01 76.61(9) 31 31_665
Cu01 Na03 Cu01 103.39(9) 31 1_545
Cu01 Na03 Cu01 76.61(9) 1_645 1_655
Cu01 Na03 Cu01 180.0 31_665 1_545
Cu01 Na03 Cu01 76.61(9) 31 31_565
Cu01 Na03 Cu01 103.39(9) 31_665 1_645
Cu01 Na03 Cu01 76.61(9) 1_655 1_545
Cu01 Na03 Cu01 103.39(9) 31_565 1_655
Cu01 Na03 Cu01 76.61(9) 31_665 31_565
Cu01 Na03 Cu01 103.39(9) 31_565 1_545
Cu01 Na03 Cu01 103.39(9) 31_665 1_655
S002 Na03 Cu01 136.04(5) 1_655 31
S002 Na03 Cu01 43.96(5) 31_655 31_665
S002 Na03 Cu01 83.70(12) 31 1_545
S002 Na03 Cu01 83.70(12) 31_665 1_655
S002 Na03 Cu01 136.04(5) 1_545 31_665
S002 Na03 Cu01 43.96(5) 31 31_565
S002 Na03 Cu01 43.96(5) 1_545 1_545
S002 Na03 Cu01 136.04(5) 1_655 31_565
S002 Na03 Cu01 96.30(12) 1_545 1_655
S002 Na03 Cu01 43.96(5) . 1_655
S002 Na03 Cu01 43.96(5) 31_655 31
S002 Na03 Cu01 136.04(5) 1_545 31_565
S002 Na03 Cu01 136.04(5) 31_655 1_545
S002 Na03 Cu01 96.30(12) 1_655 1_545
S002 Na03 Cu01 136.04(5) 31 1_655
S002 Na03 Cu01 83.70(12) . 31_565
S002 Na03 Cu01 96.30(12) 31_655 31_565
S002 Na03 Cu01 43.96(5) 1_655 1_655
S002 Na03 Cu01 43.96(5) 1_655 1_645
S002 Na03 Cu01 83.70(12) 1_545 31
S002 Na03 Cu01 43.96(5) 1_545 1_645
S002 Na03 Cu01 136.04(5) . 31_665
S002 Na03 Cu01 96.30(12) . 1_645
S002 Na03 Cu01 136.04(5) . 31
S002 Na03 Cu01 43.96(5) 31 31
S002 Na03 Cu01 136.04(5) 31_665 1_545
S002 Na03 Cu01 96.30(12) 31_665 31
S002 Na03 Cu01 96.30(12) 31 31_665
S002 Na03 Cu01 43.96(5) 31_665 31_565
S002 Na03 Cu01 43.96(5) . 1_545
S002 Na03 Cu01 43.96(5) 31_665 31_665
S002 Na03 Cu01 136.04(5) 31_665 1_645
S002 Na03 Cu01 136.04(5) 31 1_645
S002 Na03 Cu01 136.04(5) 31_655 1_655
S002 Na03 Cu01 83.70(12) 31_655 1_645
S002 Na03 Cu01 83.70(12) 1_655 31_665
S002 Na03 S002 84.00(15) 1_655 1_545
S002 Na03 S002 96.00(15) 31_665 1_655
S002 Na03 S002 84.00(15) 31 31_655
S002 Na03 S002 180.0 31 1_655
S002 Na03 S002 96.00(15) 31 1_545
S002 Na03 S002 180.0 31_665 1_545
S002 Na03 S002 84.00(15) 1_655 .
S002 Na03 S002 96.00(15) 31_665 .
S002 Na03 S002 84.00(15) 1_545 .
S002 Na03 S002 96.00(15) 31_655 1_655
S002 Na03 S002 96.00(15) 31_655 1_545
S002 Na03 S002 180.0 31_655 .
S002 Na03 S002 96.00(15) 31 .
S002 Na03 S002 84.00(15) 31_665 31_655
S002 Na03 S002 84.00(15) 31 31_665
Cu01 Cu04 Cu01 102.8(2) 19_576 19_676
Cu01 Cu04 Cu01 128.42(8) 19_566 1_655
Cu01 Cu04 Cu01 64.13(16) 19_566 1_545
Cu01 Cu04 Cu01 128.42(8) 19_576 1_655
Cu01 Cu04 Cu01 102.8(2) 19_676 19_566
Cu01 Cu04 Cu01 128.42(8) 19_676 1_545
Cu01 Cu04 Cu01 64.13(16) 19_676 1_655
Cu01 Cu04 Cu01 102.8(2) 19_576 19_566
Cu01 Cu04 Cu01 128.42(8) 19_576 1_545
Cu01 Cu04 Cu01 85.2(2) 1_545 1_655
Cu01 Cu04 S002 52.29(9) 19_676 19_666
Cu01 Cu04 S002 52.29(9) 19_676 19_676
Cu01 Cu04 S002 52.29(9) 19_576 19_676
Cu01 Cu04 S002 122.2(3) 19_676 19_566
Cu01 Cu04 S002 122.2(3) 19_566 19_676
Cu01 Cu04 S002 122.2(3) 19_576 19_666
Cu01 Cu04 S002 52.29(9) 19_566 19_566
Cu01 Cu04 S002 52.29(9) 19_566 19_666
Cu01 Cu04 S002 52.29(9) 19_576 19_566
S002 Cu04 Cu01 51.40(14) . 1_655
S002 Cu04 Cu01 90.17(10) 19_566 1_545
S002 Cu04 Cu01 173.7(3) 19_676 1_545
S002 Cu04 Cu01 90.17(10) 19_676 1_655
S002 Cu04 Cu01 115.53(17) . 19_566
S002 Cu04 Cu01 90.17(10) 19_666 1_655
S002 Cu04 Cu01 173.7(3) 19_566 1_655
S002 Cu04 Cu01 115.53(17) . 19_676
S002 Cu04 Cu01 51.40(14) . 1_545
S002 Cu04 Cu01 115.53(17) . 19_576
S002 Cu04 Cu01 90.17(10) 19_666 1_545
S002 Cu04 S002 94.1(3) 19_676 19_666
S002 Cu04 S002 122.28(19) . 19_666
S002 Cu04 S002 94.1(3) 19_676 19_566
S002 Cu04 S002 122.28(19) . 19_676
S002 Cu04 S002 122.28(19) . 19_566
S002 Cu04 S002 94.1(3) 19_566 19_666
S002 Cu04 Cu04 72.2(3) . 19_666
S002 Cu04 Cu04 72.2(3) . 19_676
S002 Cu04 Cu04 72.2(3) . 19_566
Cu04 Cu04 Cu01 72.67(14) 19_666 19_566
Cu04 Cu04 Cu01 72.67(14) 19_566 19_566
Cu04 Cu04 Cu01 72.67(14) 19_666 19_676
Cu04 Cu04 Cu01 55.76(19) 19_666 1_545
Cu04 Cu04 Cu01 72.66(14) 19_676 19_676
Cu04 Cu04 Cu01 172.3(5) 19_666 19_576
Cu04 Cu04 Cu01 72.67(14) 19_566 19_576
Cu04 Cu04 Cu01 55.76(19) 19_566 1_545
Cu04 Cu04 Cu01 72.67(14) 19_676 19_576
Cu04 Cu04 Cu01 172.3(5) 19_676 19_566
Cu04 Cu04 Cu01 123.6(5) 19_566 1_655
Cu04 Cu04 Cu01 123.6(5) 19_676 1_545
Cu04 Cu04 Cu01 172.3(5) 19_566 19_676
Cu04 Cu04 Cu01 55.76(19) 19_666 1_655
Cu04 Cu04 Cu01 55.76(19) 19_676 1_655
Cu04 Cu04 S002 124.45(16) 19_676 19_566
Cu04 Cu04 S002 124.45(16) 19_566 19_666
Cu04 Cu04 S002 124.45(16) 19_666 19_676
Cu04 Cu04 S002 124.45(16) 19_566 19_676
Cu04 Cu04 S002 50.1(2) 19_666 19_666
Cu04 Cu04 S002 124.45(16) 19_676 19_666
Cu04 Cu04 S002 50.1(2) 19_566 19_566
Cu04 Cu04 S002 124.45(16) 19_666 19_566
Cu04 Cu04 S002 50.1(2) 19_676 19_676
Cu04 Cu04 Cu04 111.1(3) 19_566 19_676
Cu04 Cu04 Cu04 111.1(3) 19_566 19_666
Cu04 Cu04 Cu04 111.1(3) 19_676 19_666

loop_
_geom_bond_atom_site_label_1
_geom_bond_atom_site_label_2
_geom_bond_distance
_geom_bond_site_symmetry_2
Cu01 Cu01 2.900(9) 19_576
Cu01 S002 2.2993(13) .
Cu01 S002 2.2993(13) 1_455
Cu01 S002 2.2993(13) 1_565
Cu01 Na03 3.175(3) 1_455
Cu01 Na03 3.175(3) 1_465
Cu01 Cu04 2.908(6) 1_455
Cu01 Cu04 2.908(6) 1_565
Cu01 Cu04 2.518(4) 19_576
Cu01 Cu04 2.518(4) 19_676
Cu01 Cu04 2.908(6) .
Cu01 Cu04 2.518(4) 19_566
S002 Na03 2.941(4) 1_565
S002 Na03 2.941(4) 1_455
S002 Na03 2.941(4) .
S002 Cu04 2.688(6) 19_676
S002 Cu04 2.688(6) 19_666
S002 Cu04 2.688(6) 19_566
S002 Cu04 2.165(9) .
Cu04 Cu04 2.387(5) 19_566
Cu04 Cu04 2.387(5) 19_676
Cu04 Cu04 2.387(5) 19_666
